data_4003251
loop_
_publ_author_name
'Zheng, Xiaoxin'
'Liu, Yang'
'Liu, Guangfeng'
'Liu, Jie'
'Ye, Xin'
'Han, Quanxiang'
'Ge, Chao'
'Tao, Xutang'

_publ_section_title
;
 Crystalline Mixed Halide Halobismuthates and Their Induced Second
 Harmonic Generation
;
_journal_issue 12
_journal_name_full 'Chemistry of Materials'
_journal_page_first 4421
_journal_paper_doi 10.1021/acs.chemmater.6b01622
_journal_volume 28
_journal_year 2016
_chemical_formula_moiety 'Bi Br6, 3(C4 H12 N)'
_chemical_formula_sum 'C12 H36 Bi Br6 N3'
_chemical_formula_weight 910.88
_space_group_IT_number 161
_space_group_name_Hall 'R 3 -2"c'
_space_group_name_H-M_alt 'R 3 c :H'
_symmetry_cell_setting trigonal
_symmetry_space_group_name_Hall 'R 3 -2"c'
_symmetry_space_group_name_H-M 'R 3 c :H'
_atom_sites_solution_hydrogens geom
_atom_sites_solution_primary direct
_atom_sites_solution_secondary difmap
_audit_creation_method SHELXL-97
_cell_angle_alpha 90.000(5)
_cell_angle_beta 90.000(5)
_cell_angle_gamma 120.000(5)
_cell_formula_units_Z 6
_cell_length_a 15.166(5)
_cell_length_b 15.166(5)
_cell_length_c 19.733(5)
_cell_measurement_reflns_used 7500
_cell_measurement_temperature 100(2)
_cell_measurement_theta_max 27.50
_cell_measurement_theta_min 2.58
_cell_volume 3931(2)
_computing_structure_refinement 'SHELXL-97 (Sheldrick, 1997)'
_computing_structure_solution 'SHELXS-97 (Sheldrick, 1990)'
_diffrn_ambient_temperature 100(2)
_diffrn_measured_fraction_theta_full 0.999
_diffrn_measured_fraction_theta_max 0.999
_diffrn_measurement_device_type 'Bruker APEX-II CCD'
_diffrn_measurement_method '\f and \w scans'
_diffrn_radiation_monochromator graphite
_diffrn_radiation_source 'fine-focus sealed tube'
_diffrn_radiation_type MoK\a
_diffrn_radiation_wavelength 0.71069
_diffrn_reflns_av_R_equivalents 0.0399
_diffrn_reflns_av_sigmaI/netI 0.0339
_diffrn_reflns_limit_h_max 19
_diffrn_reflns_limit_h_min -19
_diffrn_reflns_limit_k_max 19
_diffrn_reflns_limit_k_min -19
_diffrn_reflns_limit_l_max 25
_diffrn_reflns_limit_l_min -25
_diffrn_reflns_number 13867
_diffrn_reflns_theta_full 27.53
_diffrn_reflns_theta_max 27.53
_diffrn_reflns_theta_min 2.58
_exptl_absorpt_coefficient_mu 15.878
_exptl_absorpt_correction_T_max 0.1434
_exptl_absorpt_correction_T_min 0.1434
_exptl_absorpt_correction_type multi-scan
_exptl_absorpt_process_details 'APEX2 Software Suite (Bruker,2009)'
_exptl_crystal_colour colourless
_exptl_crystal_density_diffrn 2.309
_exptl_crystal_density_method 'not measured'
_exptl_crystal_description bulk
_exptl_crystal_F_000 2532
_exptl_crystal_size_max 0.20
_exptl_crystal_size_mid 0.20
_exptl_crystal_size_min 0.20
_refine_diff_density_max 0.508
_refine_diff_density_min -0.371
_refine_diff_density_rms 0.081
_refine_ls_abs_structure_details 'Flack H D (1983), Acta Cryst. A39, 876-881'
_refine_ls_abs_structure_Flack -0.032(6)
_refine_ls_extinction_coef 0.000042(8)
_refine_ls_extinction_expression Fc^*^=kFc[1+0.001xFc^2^\l^3^/sin(2\q)]^-1/4^
_refine_ls_extinction_method SHELXL
_refine_ls_goodness_of_fit_ref 0.911
_refine_ls_hydrogen_treatment mixed
_refine_ls_matrix_type full
_refine_ls_number_parameters 70
_refine_ls_number_reflns 2013
_refine_ls_number_restraints 1
_refine_ls_restrained_S_all 0.911
_refine_ls_R_factor_all 0.0156
_refine_ls_R_factor_gt 0.0146
_refine_ls_shift/su_max 0.001
_refine_ls_shift/su_mean 0.000
_refine_ls_structure_factor_coef Fsqd
_refine_ls_weighting_details 'calc w=1/[\s^2^(Fo^2^)+(0.0000P)^2^+0.0000P] where P=(Fo^2^+2Fc^2^)/3'
_refine_ls_weighting_scheme calc
_refine_ls_wR_factor_gt 0.0302
_refine_ls_wR_factor_ref 0.0304
_reflns_number_gt 1968
_reflns_number_total 2013
_reflns_threshold_expression >2sigma(I)
_cod_data_source_file cm6b01622_si_002.cif
_cod_data_source_block No.6
_cod_original_sg_symbol_H-M 'R 3 c'
_cod_database_code 4003251

loop_
_symmetry_equiv_pos_as_xyz
'x, y, z'
'-y, x-y, z'
'-x+y, -x, z'
'-x+y, y, z+1/2'
'x, x-y, z+1/2'
'-y, -x, z+1/2'
'x+2/3, y+1/3, z+1/3'
'-y+2/3, x-y+1/3, z+1/3'
'-x+y+2/3, -x+1/3, z+1/3'
'-x+y+2/3, y+1/3, z+5/6'
'x+2/3, x-y+1/3, z+5/6'
'-y+2/3, -x+1/3, z+5/6'
'x+1/3, y+2/3, z+2/3'
'-y+1/3, x-y+2/3, z+2/3'
'-x+y+1/3, -x+2/3, z+2/3'
'-x+y+1/3, y+2/3, z+7/6'
'x+1/3, x-y+2/3, z+7/6'
'-y+1/3, -x+2/3, z+7/6'

loop_
_atom_site_label
_atom_site_type_symbol
_atom_site_fract_x
_atom_site_fract_y
_atom_site_fract_z
_atom_site_U_iso_or_equiv
_atom_site_adp_type
_atom_site_occupancy
_atom_site_symmetry_multiplicity
_atom_site_calc_flag
_atom_site_refinement_flags
Bi1 Bi 0.3333 0.6667 0.296377(15) 0.00967(5) Uani 1 3 d S
Br1 Br 0.49462(2) 0.80691(3) 0.219797(13) 0.01695(8) Uani 1 1 d .
Br2 Br 0.32753(3) 0.82359(3) 0.385148(14) 0.01589(8) Uani 1 1 d .
N1 N 0.5587(2) 0.9666(2) 0.44649(12) 0.0154(6) Uani 1 1 d .
H1A H 0.5765 1.0279 0.4643 0.019 Uiso 1 1 calc R
H1B H 0.4919 0.9358 0.4365 0.019 Uiso 1 1 calc R
C1 C 0.7291(2) 1.0526(3) 0.39057(18) 0.0219(7) Uani 1 1 d .
H1C H 0.7415 1.1191 0.4028 0.033 Uiso 1 1 calc R
H1D H 0.7637 1.0567 0.3489 0.033 Uiso 1 1 calc R
H1E H 0.7541 1.0270 0.4257 0.033 Uiso 1 1 calc R
C2 C 0.6174(2) 0.9825(3) 0.38167(17) 0.0181(7) Uani 1 1 d .
H2A H 0.6059 0.9172 0.3654 0.022 Uiso 1 1 calc R
H2B H 0.5921 1.0103 0.3476 0.022 Uiso 1 1 calc R
C3 C 0.5747(3) 0.9047(3) 0.49903(16) 0.0192(7) Uani 1 1 d .
H3A H 0.6415 0.9451 0.5192 0.023 Uiso 1 1 calc R
H3B H 0.5717 0.8456 0.4779 0.023 Uiso 1 1 calc R
C4 C 0.4939(3) 0.8706(3) 0.55364(18) 0.0224(8) Uani 1 1 d .
H4A H 0.4970 0.9292 0.5746 0.034 Uiso 1 1 calc R
H4B H 0.5057 0.8318 0.5872 0.034 Uiso 1 1 calc R
H4C H 0.4279 0.8292 0.5338 0.034 Uiso 1 1 calc R

loop_
_atom_site_aniso_label
_atom_site_aniso_U_11
_atom_site_aniso_U_22
_atom_site_aniso_U_33
_atom_site_aniso_U_23
_atom_site_aniso_U_13
_atom_site_aniso_U_12
Bi1 0.00957(6) 0.00957(6) 0.00988(8) 0.000 0.000 0.00478(3)
Br1 0.01610(18) 0.01664(17) 0.01672(17) 0.00578(13) 0.00425(14) 0.00715(15)
Br2 0.01605(17) 0.01747(17) 0.01586(16) -0.00383(12) -0.00302(12) 0.00965(15)
N1 0.0148(14) 0.0130(14) 0.0187(14) -0.0010(11) -0.0029(11) 0.0071(12)
C1 0.0217(19) 0.0257(19) 0.0210(16) 0.0025(15) 0.0071(15) 0.0138(16)
C2 0.0245(19) 0.022(2) 0.0097(13) -0.0024(14) -0.0025(15) 0.0131(16)
C3 0.0223(18) 0.0199(18) 0.0200(16) -0.0015(14) -0.0031(14) 0.0141(15)
C4 0.0194(17) 0.0232(19) 0.0192(17) 0.0033(15) -0.0011(13) 0.0067(15)

loop_
_atom_type_symbol
_atom_type_description
_atom_type_scat_dispersion_real
_atom_type_scat_dispersion_imag
_atom_type_scat_source
C C 0.0033 0.0016 'International Tables Vol C Tables 4.2.6.8 and 6.1.1.4'
H H 0.0000 0.0000 'International Tables Vol C Tables 4.2.6.8 and 6.1.1.4'
N N 0.0061 0.0033 'International Tables Vol C Tables 4.2.6.8 and 6.1.1.4'
Br Br -0.2901 2.4595 'International Tables Vol C Tables 4.2.6.8 and 6.1.1.4'
Bi Bi -4.1077 10.2566 'International Tables Vol C Tables 4.2.6.8 and 6.1.1.4'

loop_
_geom_angle_atom_site_label_1
_geom_angle_atom_site_label_2
_geom_angle_atom_site_label_3
_geom_angle
_geom_angle_site_symmetry_1
_geom_angle_site_symmetry_3
Br1 Bi1 Br1 92.786(19) 2_665 .
Br1 Bi1 Br1 92.785(19) 2_665 3_565
Br1 Bi1 Br1 92.785(19) . 3_565
Br1 Bi1 Br2 84.116(19) 2_665 .
Br1 Bi1 Br2 94.299(17) . .
Br1 Bi1 Br2 172.394(10) 3_565 .
Br1 Bi1 Br2 94.299(17) 2_665 2_665
Br1 Bi1 Br2 172.394(10) . 2_665
Br1 Bi1 Br2 84.116(19) 3_565 2_665
Br2 Bi1 Br2 89.181(19) . 2_665
Br1 Bi1 Br2 172.394(10) 2_665 3_565
Br1 Bi1 Br2 84.115(19) . 3_565
Br1 Bi1 Br2 94.299(17) 3_565 3_565
Br2 Bi1 Br2 89.181(19) . 3_565
Br2 Bi1 Br2 89.181(19) 2_665 3_565
C3 N1 C2 114.8(3) . .
C1 C2 N1 112.5(3) . .
N1 C3 C4 110.5(3) . .

loop_
_geom_bond_atom_site_label_1
_geom_bond_atom_site_label_2
_geom_bond_distance
_geom_bond_site_symmetry_2
Bi1 Br1 2.7547(7) 2_665
Bi1 Br1 2.7547(8) .
Bi1 Br1 2.7547(7) 3_565
Bi1 Br2 2.9916(8) .
Bi1 Br2 2.9916(8) 2_665
Bi1 Br2 2.9916(8) 3_565
N1 C3 1.497(4) .
N1 C2 1.507(4) .
C1 C2 1.494(5) .
C3 C4 1.515(5) .
